data_4321401
loop_
_publ_author_name
'Misato Shinoura'
'Satoru Kita'
'Masaaki Ohba'
'Hisashi \=Okawa'
'Hideki Furutachi'
'Masatatsu Suzuki'

_publ_contact_author_address
;
   Dept. of Chemistry, Fac. Of Science, Kyushu University, Hakozaki 6-10-1,
Higashi-ku, Fukuoka 812-8581, Japan
;
_publ_contact_author_email ' okawascc@mbox.nc.kyushu-u.ac.jp '
_publ_contact_author_fax ' 81-92-642-2607 '
_publ_contact_author_name ' Hisashi Okawa'
_publ_contact_author_phone ' 81-92-642-2596 '
_publ_section_title
;
 A Heterodinuclear CoIICuI Complex with Co(salen) in a Macrocyclic
 Framework. Oxygenation Studies in Comparison with Analogous CuIICuI and
 CoIIPbII Complexes
;
_journal_name_full 'Inorganic Chemistry'
_journal_page_first 4520
_journal_page_last 4526
_journal_paper_doi 10.1021/ic000305e
_journal_volume 39
_journal_year 2000
_chemical_formula_sum 'C25.5 H29.5 Cl Co Cu N4.5 O6.5 S'
_chemical_formula_weight 693.03
_space_group_IT_number 14
_symmetry_cell_setting monoclinic
_symmetry_Int_Tables_number 14
_symmetry_space_group_name_Hall '-P 2yn'
_symmetry_space_group_name_H-M 'P 1 21/n 1'
_cell_angle_alpha 90
_cell_angle_beta 96.29(1)
_cell_angle_gamma 90
_cell_formula_units_Z 4
_cell_length_a 7.087(1)
_cell_length_b 19.593(6)
_cell_length_c 19.447(3)
_cell_measurement_temperature 288.2
_cell_volume 2684.1(10)
_computing_data_reduction 'teXsan Ver. 1.10'
_computing_publication_material 'teXsan Ver. 1.10'
_computing_structure_refinement 'teXsan Ver. 1.10'
_computing_structure_solution SHELXS86
_diffrn_measurement_device_type 'Rigaku AFC7R RAXIS-IV imaging plate'
_diffrn_radiation_type 'Mo K\a'
_diffrn_radiation_wavelength 0.7107
_diffrn_reflns_limit_h_max 0
_diffrn_reflns_limit_h_min 0
_diffrn_reflns_limit_k_max 0
_diffrn_reflns_limit_k_min 0
_diffrn_reflns_limit_l_max 0
_diffrn_reflns_limit_l_min 0
_diffrn_reflns_number 4783
_exptl_absorpt_coefficient_mu 1.641
_exptl_absorpt_correction_type none
_exptl_crystal_colour red
_exptl_crystal_density_diffrn 1.715
_exptl_crystal_density_method 'not measured'
_exptl_crystal_description plate
_exptl_crystal_size_max 0.220
_exptl_crystal_size_mid 0.150
_exptl_crystal_size_min 0.120
_refine_diff_density_max 0.43
_refine_diff_density_min -0.61
_refine_ls_extinction_coef 0.00000
_refine_ls_extinction_method 'Zachariasen(1967) type 2 Gaussian isotropic'
_refine_ls_goodness_of_fit_ref 1.090
_refine_ls_hydrogen_treatment noref
_refine_ls_number_parameters 386
_refine_ls_number_reflns 4332
_refine_ls_R_factor_gt 0.0000
_refine_ls_shift/su_max 0.0160
_refine_ls_structure_factor_coef F
_refine_ls_weighting_scheme unit
_refine_ls_wR_factor_ref 0.0490
_reflns_number_gt 0
_reflns_number_total 4783
_reflns_threshold_expression F^2^>2.0\s(F^2^)
_cod_data_source_file ic000305e_2.cif
_cod_data_source_block Co(II)Cu(I)
_cod_original_cell_volume 2684.1899
_cod_original_formula_sum 'C25.50 H29.50 Cl Co Cu N4.50 O6.50 S '
_cod_database_code 4321401

loop_
_symmetry_equiv_pos_as_xyz
x,y,z
1/2-x,1/2+y,1/2-z
-x,-y,-z
1/2+x,1/2-y,1/2+z

loop_
_atom_site_label
_atom_site_type_symbol
_atom_site_fract_x
_atom_site_fract_y
_atom_site_fract_z
_atom_site_U_iso_or_equiv
_atom_site_adp_type
_atom_site_occupancy
_atom_site_calc_flag
_atom_site_refinement_flags
_atom_site_disorder_assembly
_atom_site_disorder_group
Cu Cu 0.21846(8) 0.51599(3) -0.17010(3) 0.0241(1) Uani 1.00 d . . .
Co Co 0.25032(8) 0.50058(3) 0.00259(3) 0.0181(1) Uani 1.00 d . . .
Cl Cl 0.1248(2) 0.22010(6) 0.21720(6) 0.0333(3) Uani 1.00 d . . .
S S -0.0909(2) 0.52239(7) -0.29381(6) 0.0317(3) Uani 1.00 d . . .
O(1) O 0.2828(4) 0.5687(1) -0.0627(1) 0.0224(8) Uani 1.00 d . . .
O(2) O 0.1957(4) 0.4432(1) -0.0731(1) 0.0217(8) Uani 1.00 d . . .
O(3) O 0.2452(6) 0.2793(2) 0.2157(2) 0.056(1) Uani 1.00 d . . .
O(4) O -0.0021(6) 0.2173(2) 0.1548(2) 0.060(1) Uani 1.00 d . . .
O(5) O 0.0164(6) 0.2257(2) 0.2752(2) 0.053(1) Uani 1.00 d . . .
O(6) O 0.2385(7) 0.1597(2) 0.2247(2) 0.068(1) Uani 1.00 d . . .
O(7) O 0.836(1) 0.5082(4) -0.4945(4) 0.047(2) Uani 0.50 d P . .
N(1) N 0.3046(5) 0.5576(2) 0.0791(2) 0.0211(9) Uani 1.00 d . . .
N(2) N 0.2199(5) 0.4324(2) 0.0675(2) 0.0231(9) Uani 1.00 d . . .
N(3) N 0.2096(5) 0.4272(2) -0.2188(2) 0.027(1) Uani 1.00 d . . .
N(4) N 0.2517(5) 0.6083(2) -0.2093(2) 0.0260(10) Uani 1.00 d . . .
N(5) N 0.5000 0.5000 -0.5000 0.060(2) Uani 1.00 d S . .
C(1) C 0.5779(7) 0.8371(2) -0.0146(3) 0.033(1) Uani 1.00 d . . .
C(2) C 0.4946(6) 0.7669(2) -0.0258(2) 0.025(1) Uani 1.00 d . . .
C(3) C 0.4699(6) 0.7236(2) 0.0282(2) 0.023(1) Uani 1.00 d . . .
C(4) C 0.3967(6) 0.6571(2) 0.0180(2) 0.021(1) Uani 1.00 d . . .
C(5) C 0.3459(6) 0.6316(2) -0.0501(2) 0.021(1) Uani 1.00 d . . .
C(6) C 0.3640(6) 0.6774(2) -0.1059(2) 0.022(1) Uani 1.00 d . . .
C(7) C 0.4393(6) 0.7428(2) -0.0922(2) 0.025(1) Uani 1.00 d . . .
C(8) C 0.3701(6) 0.6189(2) 0.0791(2) 0.023(1) Uani 1.00 d . . .
C(9) C 0.2653(7) 0.5272(2) 0.1457(2) 0.028(1) Uani 1.00 d . . .
C(10) C 0.2889(7) 0.4515(2) 0.1396(2) 0.029(1) Uani 1.00 d . . .
C(11) C 0.1506(6) 0.3718(2) 0.0559(2) 0.024(1) Uani 1.00 d . . .
C(12) C 0.1032(6) 0.3436(2) -0.0121(2) 0.021(1) Uani 1.00 d . . .
C(13) C 0.0313(6) 0.2766(2) -0.0158(2) 0.024(1) Uani 1.00 d . . .
C(14) C -0.0064(6) 0.2424(2) -0.0775(2) 0.027(1) Uani 1.00 d . . .
C(15) C -0.0884(8) 0.1714(2) -0.0815(3) 0.037(1) Uani 1.00 d . . .
C(16) C 0.0369(6) 0.2758(2) -0.1370(2) 0.027(1) Uani 1.00 d . . .
C(17) C 0.1092(6) 0.3423(2) -0.1363(2) 0.024(1) Uani 1.00 d . . .
C(18) C 0.1381(6) 0.3791(2) -0.0732(2) 0.021(1) Uani 1.00 d . . .
C(19) C 0.1533(6) 0.3673(2) -0.2029(2) 0.027(1) Uani 1.00 d . . .
C(20) C 0.2311(7) 0.4354(2) -0.2931(2) 0.030(1) Uani 1.00 d . . .
C(21) C 0.0430(7) 0.4568(2) -0.3331(2) 0.031(1) Uani 1.00 d . . .
C(22) C 0.0203(8) 0.6010(3) -0.3156(2) 0.035(1) Uani 1.00 d . . .
C(23) C 0.2226(7) 0.6131(2) -0.2856(2) 0.033(1) Uani 1.00 d . . .
C(24) C 0.3134(6) 0.6638(2) -0.1790(2) 0.025(1) Uani 1.00 d . . .
C(25) C 0.313(2) 0.5061(6) -0.5260(7) 0.041(3) Uani 0.50 d P . .
C(26) C 0.501(2) 0.4513(8) -0.4301(6) 0.059(4) Uani 0.50 d P . .
C(27) C 0.662(2) 0.5092(7) -0.5228(9) 0.059(4) Uani 0.50 d P . .
H(1) H 0.6781 0.8478 -0.0472 0.0359 Uiso 1.00 calc . . .
H(2) H 0.4955 0.8779 -0.0189 0.0359 Uiso 1.00 calc . . .
H(3) H 0.6388 0.8432 0.0327 0.0359 Uiso 1.00 calc . . .
H(4) H 0.5068 0.7367 0.0777 0.0359 Uiso 1.00 calc . . .
H(5) H 0.4627 0.7729 -0.1374 0.0359 Uiso 1.00 calc . . .
H(6) H 0.4161 0.6436 0.1262 0.0359 Uiso 1.00 calc . . .
H(7) H 0.3423 0.5493 0.1858 0.0359 Uiso 1.00 calc . . .
H(8) H 0.1126 0.5381 0.1523 0.0359 Uiso 1.00 calc . . .
H(9) H 0.4374 0.4333 0.1493 0.0359 Uiso 1.00 calc . . .
H(10) H 0.1792 0.4192 0.1785 0.0359 Uiso 1.00 calc . . .
H(11) H 0.1244 0.3405 0.0980 0.0359 Uiso 1.00 calc . . .
H(12) H 0.0063 0.2581 0.0284 0.0359 Uiso 1.00 calc . . .
H(13) H 0.0175 0.1292 -0.0657 0.0359 Uiso 1.00 calc . . .
H(14) H -0.1521 0.1585 -0.0481 0.0359 Uiso 1.00 calc . . .
H(15) H -0.0785 0.1518 -0.1219 0.0359 Uiso 1.00 calc . . .
H(16) H 0.0308 0.2527 -0.1878 0.0359 Uiso 1.00 calc . . .
H(17) H 0.1571 0.3329 -0.2427 0.0359 Uiso 1.00 calc . . .
H(18) H 0.2832 0.3852 -0.3146 0.0359 Uiso 1.00 calc . . .
H(19) H 0.3373 0.4706 -0.2984 0.0359 Uiso 1.00 calc . . .
H(20) H -0.0715 0.4140 -0.3348 0.0359 Uiso 1.00 calc . . .
H(21) H 0.0525 0.4725 -0.3806 0.0359 Uiso 1.00 calc . . .
H(22) H 0.0291 0.6025 -0.3629 0.0359 Uiso 1.00 calc . . .
H(23) H -0.0693 0.6375 -0.3004 0.0359 Uiso 1.00 calc . . .
H(24) H 0.2966 0.5802 -0.3115 0.0359 Uiso 1.00 calc . . .
H(25) H 0.2858 0.6633 -0.3026 0.0359 Uiso 1.00 calc . . .
H(26) H 0.3305 0.7080 -0.2091 0.0359 Uiso 1.00 calc . . .

loop_
_atom_site_aniso_label
_atom_site_aniso_U_11
_atom_site_aniso_U_22
_atom_site_aniso_U_33
_atom_site_aniso_U_12
_atom_site_aniso_U_13
_atom_site_aniso_U_23
Cu 0.0279(3) 0.0229(3) 0.0218(3) -0.0015(2) 0.0034(2) 0.0010(2)
Co 0.0210(3) 0.0187(3) 0.0147(3) 0.0002(2) 0.0019(2) 0.0010(2)
Cl 0.0323(6) 0.0363(6) 0.0310(6) 0.0057(5) 0.0014(5) 0.0075(5)
S 0.0311(6) 0.0413(7) 0.0225(5) 0.0001(5) 0.0024(4) -0.0011(5)
O(1) 0.029(2) 0.020(1) 0.018(1) -0.003(1) 0.001(1) -0.004(1)
O(2) 0.026(2) 0.019(1) 0.020(1) -0.002(1) 0.002(1) 0.005(1)
O(3) 0.057(3) 0.055(3) 0.056(3) -0.023(2) 0.009(2) 0.013(2)
O(4) 0.054(3) 0.076(3) 0.043(2) 0.001(2) -0.021(2) 0.012(2)
O(5) 0.058(3) 0.056(3) 0.050(2) 0.001(2) 0.028(2) 0.011(2)
O(6) 0.073(3) 0.050(3) 0.077(3) 0.038(2) -0.014(2) -0.005(2)
O(7) 0.040(4) 0.048(5) 0.052(5) 0.002(4) 0.001(4) 0.015(4)
N(1) 0.020(2) 0.023(2) 0.020(2) 0.003(1) 0.003(1) 0.005(1)
N(2) 0.025(2) 0.027(2) 0.017(2) 0.003(2) 0.000(1) -0.002(1)
N(3) 0.032(2) 0.030(2) 0.020(2) 0.003(2) 0.003(2) 0.003(2)
N(4) 0.031(2) 0.029(2) 0.017(2) -0.002(2) -0.001(1) 0.001(2)
N(5) 0.053(5) 0.076(5) 0.047(4) 0.027(4) -0.012(3) -0.033(4)
C(1) 0.039(3) 0.019(2) 0.038(3) -0.005(2) 0.000(2) 0.000(2)
C(2) 0.025(2) 0.019(2) 0.032(2) 0.001(2) 0.001(2) 0.001(2)
C(3) 0.021(2) 0.025(2) 0.024(2) 0.002(2) 0.000(2) -0.001(2)
C(4) 0.020(2) 0.019(2) 0.023(2) 0.000(2) 0.002(2) -0.003(2)
C(5) 0.020(2) 0.020(2) 0.022(2) 0.001(2) 0.000(2) 0.000(2)
C(6) 0.023(2) 0.019(2) 0.022(2) 0.002(2) 0.001(2) 0.004(2)
C(7) 0.022(2) 0.024(2) 0.029(2) 0.001(2) 0.002(2) 0.003(2)
C(8) 0.023(2) 0.026(2) 0.020(2) 0.005(2) 0.002(2) 0.001(2)
C(9) 0.037(3) 0.028(2) 0.018(2) -0.002(2) 0.005(2) 0.002(2)
C(10) 0.040(3) 0.025(2) 0.020(2) 0.003(2) 0.000(2) -0.001(2)
C(11) 0.025(2) 0.026(2) 0.023(2) 0.003(2) 0.002(2) 0.002(2)
C(12) 0.020(2) 0.020(2) 0.025(2) 0.002(2) 0.003(2) 0.002(2)
C(13) 0.020(2) 0.023(2) 0.029(2) 0.001(2) 0.002(2) 0.002(2)
C(14) 0.024(2) 0.020(2) 0.036(3) 0.000(2) -0.001(2) 0.001(2)
C(15) 0.044(3) 0.026(2) 0.042(3) -0.010(2) 0.005(2) -0.001(2)
C(16) 0.029(2) 0.023(2) 0.029(2) 0.005(2) -0.001(2) -0.001(2)
C(17) 0.026(2) 0.021(2) 0.022(2) 0.003(2) -0.001(2) -0.001(2)
C(18) 0.018(2) 0.022(2) 0.024(2) 0.004(2) 0.001(2) 0.001(2)
C(19) 0.031(2) 0.026(2) 0.022(2) 0.004(2) 0.002(2) -0.003(2)
C(20) 0.039(3) 0.032(3) 0.022(2) 0.001(2) 0.010(2) 0.002(2)
C(21) 0.039(3) 0.035(3) 0.018(2) -0.002(2) 0.004(2) -0.001(2)
C(22) 0.047(3) 0.037(3) 0.020(2) 0.003(2) -0.006(2) 0.004(2)
C(23) 0.048(3) 0.033(3) 0.017(2) -0.008(2) 0.003(2) 0.002(2)
C(24) 0.028(2) 0.024(2) 0.024(2) 0.000(2) 0.003(2) 0.006(2)
C(25) 0.038(6) 0.036(6) 0.048(7) 0.005(5) 0.001(5) -0.005(5)
C(26) 0.061(8) 0.087(10) 0.030(6) 0.018(7) 0.008(5) 0.016(6)
C(27) 0.041(7) 0.052(8) 0.09(1) -0.003(6) 0.025(7) -0.008(8)

loop_
_atom_type_symbol
_atom_type_description
_atom_type_scat_dispersion_real
_atom_type_scat_dispersion_imag
_atom_type_scat_source
C C 0.003 0.002
;International Tables for Crystallography
(1992, Vol. C, Tables 4.2.6.8 and 6.1.1.1)
;
H H 0.000 0.000
;International Tables for Crystallography
(1992, Vol. C, Table 6.1.1.2)
;
N N 0.006 0.003
;International Tables for Crystallography
(1992, Vol. C, Tables 4.2.6.8 and 6.1.1.1)
;
O O 0.011 0.006
;International Tables for Crystallography
(1992, Vol. C, Tables 4.2.6.8 and 6.1.1.1)
;
Cl Cl 0.148 0.159
;International Tables for Crystallography
(1992, Vol. C, Tables 4.2.6.8 and 6.1.1.1)
;
Co Co 0.349 0.972
;International Tables for Crystallography
(1992, Vol. C, Tables 4.2.6.8 and 6.1.1.1)
;
Cu Cu 0.320 1.265
;International Tables for Crystallography
(1992, Vol. C, Tables 4.2.6.8 and 6.1.1.1)
;
S S 0.125 0.123
;International Tables for Crystallography
(1992, Vol. C, Tables 4.2.6.8 and 6.1.1.1)
;

loop_
_geom_angle_atom_site_label_1
_geom_angle_atom_site_label_2
_geom_angle_atom_site_label_3
_geom_angle
_geom_angle_site_symmetry_1
_geom_angle_site_symmetry_2
_geom_angle_site_symmetry_3
_geom_angle_publ_flag
O(1) Cu O(2) 65.16(10) . 1_555 1_555 yes
O(1) Cu N(3) 144.3(1) . 1_555 1_555 yes
O(1) Cu N(4) 85.4(1) . 1_555 1_555 yes
O(2) Cu N(3) 81.4(1) . 1_555 1_555 yes
O(2) Cu N(4) 150.4(1) . 1_555 1_555 yes
N(3) Cu N(4) 128.0(1) . 1_555 1_555 yes
O(1) Co O(2) 85.7(1) . 1_555 1_555 yes
O(1) Co N(1) 94.8(1) . 1_555 1_555 yes
O(1) Co N(2) 179.5(1) . 1_555 1_555 yes
O(2) Co N(1) 179.5(1) . 1_555 1_555 yes
O(2) Co N(2) 94.2(1) . 1_555 1_555 yes
N(1) Co N(2) 85.3(1) . 1_555 1_555 yes
O(3) Cl O(4) 109.5(3) . 1_555 1_555 yes
O(3) Cl O(5) 108.9(3) . 1_555 1_555 yes
O(3) Cl O(6) 109.8(3) . 1_555 1_555 yes
O(4) Cl O(5) 109.1(3) . 1_555 1_555 yes
O(4) Cl O(6) 110.5(3) . 1_555 1_555 yes
O(5) Cl O(6) 109.1(3) . 1_555 1_555 yes
C(21) S C(22) 104.1(2) . 1_555 1_555 yes
Cu O(1) Co 105.3(1) . 1_555 1_555 yes
Cu O(1) C(5) 127.3(3) . 1_555 1_555 yes
Co O(1) C(5) 127.0(3) . 1_555 1_555 yes
Cu O(2) Co 103.8(1) . 1_555 1_555 yes
Cu O(2) C(18) 128.0(3) . 1_555 1_555 yes
Co O(2) C(18) 127.8(3) . 1_555 1_555 yes
C(25) O(7) C(27) 46.6(8) . 3_664 1_555 yes
Co N(1) C(8) 127.0(3) . 1_555 1_555 yes
Co N(1) C(9) 114.5(3) . 1_555 1_555 yes
C(8) N(1) C(9) 118.5(4) . 1_555 1_555 yes
Co N(2) C(10) 114.1(3) . 1_555 1_555 yes
Co N(2) C(11) 127.4(3) . 1_555 1_555 yes
C(10) N(2) C(11) 118.4(4) . 1_555 1_555 yes
Cu N(3) C(19) 132.9(3) . 1_555 1_555 yes
Cu N(3) C(20) 111.7(3) . 1_555 1_555 yes
C(19) N(3) C(20) 113.7(4) . 1_555 1_555 yes
Cu N(4) C(23) 115.7(3) . 1_555 1_555 yes
Cu N(4) C(24) 129.9(3) . 1_555 1_555 yes
C(23) N(4) C(24) 114.0(4) . 1_555 1_555 yes
C(25) N(5) C(25) 180.0 . 1_555 3_664 yes
C(25) N(5) C(26) 105.7(7) . 1_555 1_555 yes
C(25) N(5) C(26) 74.3(7) . 1_555 3_664 yes
C(25) N(5) C(27) 136.2(8) . 1_555 1_555 yes
C(25) N(5) C(27) 43.8(8) . 1_555 3_664 yes
C(25) N(5) C(26) 74.3(7) . 3_664 1_555 yes
C(25) N(5) C(26) 105.7(7) . 3_664 3_664 yes
C(25) N(5) C(27) 43.8(8) . 3_664 1_555 yes
C(25) N(5) C(27) 136.2(8) . 3_664 3_664 yes
C(26) N(5) C(26) 180.0 . 1_555 3_664 yes
C(26) N(5) C(27) 116.0(9) . 1_555 1_555 yes
C(26) N(5) C(27) 64.0(9) . 1_555 3_664 yes
C(26) N(5) C(27) 64.0(9) . 3_664 1_555 yes
C(26) N(5) C(27) 116.0(9) . 3_664 3_664 yes
C(27) N(5) C(27) 180.0 . 1_555 3_664 yes
C(1) C(2) C(3) 122.4(4) . 1_555 1_555 yes
C(1) C(2) C(7) 120.7(4) . 1_555 1_555 yes
C(3) C(2) C(7) 116.9(4) . 1_555 1_555 yes
C(2) C(3) C(4) 122.5(4) . 1_555 1_555 yes
C(3) C(4) C(5) 120.5(4) . 1_555 1_555 yes
C(3) C(4) C(8) 116.4(4) . 1_555 1_555 yes
C(5) C(4) C(8) 123.1(4) . 1_555 1_555 yes
O(1) C(5) C(4) 122.9(4) . 1_555 1_555 yes
O(1) C(5) C(6) 120.1(4) . 1_555 1_555 yes
C(4) C(5) C(6) 117.0(4) . 1_555 1_555 yes
C(5) C(6) C(7) 119.6(4) . 1_555 1_555 yes
C(5) C(6) C(24) 126.7(4) . 1_555 1_555 yes
C(7) C(6) C(24) 113.6(4) . 1_555 1_555 yes
C(2) C(7) C(6) 123.4(4) . 1_555 1_555 yes
N(1) C(8) C(4) 124.5(4) . 1_555 1_555 yes
N(1) C(9) C(10) 107.1(4) . 1_555 1_555 yes
N(2) C(10) C(9) 107.3(4) . 1_555 1_555 yes
N(2) C(11) C(12) 123.9(4) . 1_555 1_555 yes
C(11) C(12) C(13) 116.9(4) . 1_555 1_555 yes
C(11) C(12) C(18) 122.4(4) . 1_555 1_555 yes
C(13) C(12) C(18) 120.6(4) . 1_555 1_555 yes
C(12) C(13) C(14) 122.3(4) . 1_555 1_555 yes
C(13) C(14) C(15) 122.1(4) . 1_555 1_555 yes
C(13) C(14) C(16) 117.2(4) . 1_555 1_555 yes
C(15) C(14) C(16) 120.7(4) . 1_555 1_555 yes
C(14) C(16) C(17) 122.9(4) . 1_555 1_555 yes
C(16) C(17) C(18) 119.9(4) . 1_555 1_555 yes
C(16) C(17) C(19) 114.9(4) . 1_555 1_555 yes
C(18) C(17) C(19) 125.1(4) . 1_555 1_555 yes
O(2) C(18) C(12) 123.2(4) . 1_555 1_555 yes
O(2) C(18) C(17) 120.0(4) . 1_555 1_555 yes
C(12) C(18) C(17) 116.9(4) . 1_555 1_555 yes
N(3) C(19) C(17) 128.7(4) . 1_555 1_555 yes
N(3) C(20) C(21) 110.5(4) . 1_555 1_555 yes
S C(21) C(20) 116.5(3) . 1_555 1_555 yes
S C(22) C(23) 117.8(3) . 1_555 1_555 yes
N(4) C(23) C(22) 113.6(4) . 1_555 1_555 yes
N(4) C(24) C(6) 129.4(4) . 1_555 1_555 yes
O(7) C(25) N(5) 134(1) . 3_664 1_555 yes
O(7) C(25) C(26) 163(1) . 3_664 3_664 yes
O(7) C(25) C(27) 71(1) . 3_664 3_664 yes
N(5) C(25) C(26) 60.0(6) . 1_555 3_664 yes
N(5) C(25) C(27) 63.5(10) . 1_555 3_664 yes
C(26) C(25) C(27) 120(1) . 3_664 3_664 yes
N(5) C(26) C(25) 45.7(5) . 1_555 3_664 yes
N(5) C(26) C(27) 46.5(6) . 1_555 3_664 yes
C(25) C(26) C(27) 91.4(8) . 3_664 3_664 yes
O(7) C(27) N(5) 133(1) . 1_555 1_555 yes
O(7) C(27) C(25) 61(1) . 1_555 3_664 yes
O(7) C(27) C(26) 148(1) . 1_555 3_664 yes
N(5) C(27) C(25) 72(1) . 1_555 3_664 yes
N(5) C(27) C(26) 69.5(8) . 1_555 3_664 yes
C(25) C(27) C(26) 137(1) . 3_664 3_664 yes

loop_
_geom_bond_atom_site_label_1
_geom_bond_atom_site_label_2
_geom_bond_distance
_geom_bond_site_symmetry_1
_geom_bond_site_symmetry_2
_geom_bond_publ_flag
Cu O(1) 2.331(3) . . yes
Cu O(2) 2.384(3) . . yes
Cu N(3) 1.978(4) . . yes
Cu N(4) 1.987(4) . . yes
Co O(1) 1.873(3) . . yes
Co O(2) 1.860(3) . . yes
Co N(1) 1.866(4) . . yes
Co N(2) 1.867(4) . . yes
Cl O(3) 1.441(4) . . yes
Cl O(4) 1.430(4) . . yes
Cl O(5) 1.436(4) . . yes
Cl O(6) 1.430(4) . . yes
S C(21) 1.815(5) . . yes
S C(22) 1.801(5) . . yes
O(1) C(5) 1.325(5) . . yes
O(2) C(18) 1.320(5) . . yes
O(7) C(25) 1.20(1) . 3_664 yes
O(7) C(27) 1.30(2) . . yes
N(1) C(8) 1.288(6) . . yes
N(1) C(9) 1.480(5) . . yes
N(2) C(10) 1.481(5) . . yes
N(2) C(11) 1.295(6) . . yes
N(3) C(19) 1.287(6) . . yes
N(3) C(20) 1.478(5) . . yes
N(4) C(23) 1.479(5) . . yes
N(4) C(24) 1.289(6) . . yes
N(5) C(25) 1.37(1) . . yes
N(5) C(25) 1.37(1) . 3_664 yes
N(5) C(26) 1.66(1) . . yes
N(5) C(26) 1.66(1) . 3_664 yes
N(5) C(27) 1.29(1) . . yes
N(5) C(27) 1.29(1) . 3_664 yes
C(1) C(2) 1.504(6) . . yes
C(2) C(3) 1.375(6) . . yes
C(2) C(7) 1.391(6) . . yes
C(3) C(4) 1.410(6) . . yes
C(4) C(5) 1.423(6) . . yes
C(4) C(8) 1.433(6) . . yes
C(5) C(6) 1.423(6) . . yes
C(6) C(7) 1.402(6) . . yes
C(6) C(24) 1.453(6) . . yes
C(9) C(10) 1.500(6) . . yes
C(11) C(12) 1.438(6) . . yes
C(12) C(13) 1.407(6) . . yes
C(12) C(18) 1.422(6) . . yes
C(13) C(14) 1.375(6) . . yes
C(14) C(15) 1.507(6) . . yes
C(14) C(16) 1.393(6) . . yes
C(16) C(17) 1.400(6) . . yes
C(17) C(18) 1.419(6) . . yes
C(17) C(19) 1.451(6) . . yes
C(20) C(21) 1.527(7) . . yes
C(22) C(23) 1.506(7) . . yes
C(25) C(26) 1.84(2) . 3_664 yes
C(25) C(27) 0.99(2) . 3_664 yes
C(26) C(27) 1.59(2) . 3_664 yes

loop_
_geom_contact_atom_site_label_1
_geom_contact_atom_site_label_2
_geom_contact_distance
_geom_contact_site_symmetry_1
_geom_contact_site_symmetry_2
_geom_contact_publ_flag
Cu C(10) 3.535(5) . 3_665 ?
Co Co 3.539(1) . 3_565 ?
Co Co 3.552(1) . 3_665 ?
S C(9) 3.398(4) . 3_565 ?
S C(10) 3.486(5) . 3_565 ?
O(1) C(11) 3.301(5) . 3_565 ?
O(1) N(2) 3.536(5) . 3_665 ?
O(1) C(10) 3.550(6) . 3_665 ?
O(1) N(2) 3.554(5) . 3_565 ?
O(2) C(8) 3.323(5) . 3_665 ?
O(2) C(9) 3.463(6) . 3_565 ?
O(2) N(1) 3.535(5) . 3_565 ?
O(2) N(1) 3.556(5) . 3_665 ?
O(2) C(4) 3.560(5) . 3_665 ?
O(3) C(24) 3.468(6) . 3_665 ?
O(3) C(7) 3.484(6) . 3_665 ?
O(3) C(16) 3.513(6) . 4_555 ?
O(3) C(11) 3.598(6) . . ?
O(4) C(24) 3.278(6) . 3_565 ?
O(4) C(7) 3.297(6) . 3_565 ?
O(4) C(6) 3.349(6) . 3_565 ?
O(4) C(13) 3.548(6) . . ?
O(5) C(19) 3.219(6) . 4_455 ?
O(5) C(22) 3.503(7) . 3_565 ?
O(5) C(8) 3.544(6) . 2_545 ?
O(5) C(24) 3.562(6) . 3_565 ?
O(6) C(19) 3.162(6) . 4_555 ?
O(6) C(21) 3.415(6) . 4_555 ?
O(6) C(16) 3.472(6) . 4_555 ?
O(6) C(17) 3.556(6) . 4_555 ?
O(7) C(1) 3.409(9) . 2_644 ?
O(7) C(21) 3.465(9) . 1_655 ?
O(7) C(25) 3.50(1) . 1_655 ?
O(7) C(1) 3.523(9) . 4_564 ?
O(7) C(27) 3.56(2) . 3_764 ?
N(1) C(18) 3.364(5) . 3_565 ?
N(2) C(5) 3.374(5) . 3_665 ?
N(4) C(10) 3.584(6) . 3_665 ?
C(1) C(25) 3.51(1) . 4_565 ?
C(1) C(13) 3.553(7) . 3_665 ?
C(2) C(13) 3.474(6) . 3_665 ?
C(2) C(12) 3.590(6) . 3_665 ?
C(3) C(12) 3.345(6) . 3_665 ?
C(3) C(18) 3.464(6) . 3_665 ?
C(3) C(13) 3.534(6) . 3_565 ?
C(3) C(13) 3.569(6) . 3_665 ?
C(3) C(14) 3.584(6) . 3_565 ?
C(4) C(13) 3.296(6) . 3_565 ?
C(4) C(18) 3.428(6) . 3_665 ?
C(4) C(12) 3.532(6) . 3_565 ?
C(4) C(12) 3.559(6) . 3_665 ?
C(5) C(11) 3.509(6) . 3_565 ?
C(5) C(12) 3.560(6) . 3_565 ?
C(5) C(13) 3.574(6) . 3_565 ?
C(5) C(11) 3.583(6) . 3_665 ?
C(8) C(18) 3.500(6) . 3_665 ?
C(8) C(12) 3.540(6) . 3_565 ?
C(8) C(18) 3.592(6) . 3_565 ?
C(9) C(18) 3.556(6) . 3_565 ?
C(20) C(26) 3.46(1) . . ?
C(21) C(25) 3.59(1) . 3_564 ?
